data_7249255
loop_
_publ_author_name
'Zheng, Cameron H. M.'
'Nadeau, Ben E.'
'Trajano, Heather L.'
'Schafer, Laurel L.'

_publ_section_title
;
 Exploiting natural complexity for substrate controlled regioselectivity
 and stereoselectivity in tantalum catalysed hydroaminoalkylation
;
_journal_issue 18
_journal_name_full 'Green Chemistry'
_journal_page_first 9729
_journal_page_last 9736
_journal_paper_doi 10.1039/D4GC01614A
_journal_volume 26
_journal_year 2024
_chemical_formula_moiety '2(Cl), 2(C22 H34 N)'
_chemical_formula_sum 'C44 H68 Cl2 N2'
_chemical_formula_weight 695.90
_space_group_crystal_system orthorhombic
_space_group_IT_number 19
_space_group_name_Hall 'P 2ac 2ab'
_space_group_name_H-M_alt 'P 21 21 21'
_atom_sites_solution_hydrogens geom
_atom_sites_solution_primary dual
_audit_creation_date 2024-03-29
_audit_creation_method
;
Olex2 1.5
(compiled 2023.08.24 svn.re1ec1418 for OlexSys, GUI svn.r6817)
;
_audit_update_record
;
2024-03-29 deposited with the CCDC.	2024-08-29 downloaded from the CCDC.
;
_cell_angle_alpha 90
_cell_angle_beta 90
_cell_angle_gamma 90
_cell_formula_units_Z 4
_cell_length_a 7.0051(6)
_cell_length_b 18.9291(14)
_cell_length_c 36.914(3)
_cell_measurement_reflns_used 1731
_cell_measurement_temperature 100
_cell_measurement_theta_max 39.55
_cell_measurement_theta_min 2.39
_cell_volume 4894.8(7)
_computing_cell_refinement 'SAINT V8.40B (?, 2016)'
_computing_data_reduction 'SAINT V8.40B (?, 2016)'
_computing_molecular_graphics 'Olex2 1.5 (Dolomanov et al., 2009)'
_computing_publication_material 'Olex2 1.5 (Dolomanov et al., 2009)'
_computing_structure_refinement 'SHELXL 2018/3 (Sheldrick, 2015)'
_computing_structure_solution 'XT  (Sheldrick, 2015)'
_diffrn_ambient_temperature 100
_diffrn_measured_fraction_theta_full 0.994
_diffrn_measured_fraction_theta_max 0.993
_diffrn_measurement_device_type 'Bruker APEX-II CCD'
_diffrn_measurement_method '\f and \w scans'
_diffrn_radiation_type CuK\a
_diffrn_radiation_wavelength 1.54178
_diffrn_reflns_av_R_equivalents 0.1460
_diffrn_reflns_av_unetI/netI 0.1045
_diffrn_reflns_Laue_measured_fraction_full 0.994
_diffrn_reflns_Laue_measured_fraction_max 0.993
_diffrn_reflns_limit_h_max 5
_diffrn_reflns_limit_h_min -5
_diffrn_reflns_limit_k_max 15
_diffrn_reflns_limit_k_min -15
_diffrn_reflns_limit_l_max 30
_diffrn_reflns_limit_l_min -30
_diffrn_reflns_number 13495
_diffrn_reflns_point_group_measured_fraction_full 0.988
_diffrn_reflns_point_group_measured_fraction_max 0.987
_diffrn_reflns_theta_full 40.018
_diffrn_reflns_theta_max 40.018
_diffrn_reflns_theta_min 2.394
_diffrn_source_current 0.59
_diffrn_source_power 0.026367099999999997
_diffrn_source_voltage 44.69
_diffrn_standards_number 0
_exptl_absorpt_coefficient_mu 1.375
_exptl_absorpt_correction_T_max 0.7479
_exptl_absorpt_correction_T_min 0.5570
_exptl_absorpt_correction_type multi-scan
_exptl_absorpt_process_details
;
SADABS-2016/2 (Bruker,2016/2) was used for absorption correction.
wR2(int) was 0.0948 before and 0.0702 after correction.
The Ratio of minimum to maximum transmission is 0.7448.
The \l/2 correction factor is Not present.
;
_exptl_crystal_colour yellow
_exptl_crystal_colour_primary yellow
_exptl_crystal_density_diffrn 0.944
_exptl_crystal_description block
_exptl_crystal_F_000 1520
_exptl_crystal_size_max 0.06
_exptl_crystal_size_mid 0.04
_exptl_crystal_size_min 0.04
_refine_diff_density_max 0.875
_refine_diff_density_min -0.456
_refine_diff_density_rms 0.190
_refine_ls_abs_structure_details
;
 Flack x determined using 485 quotients [(I+)-(I-)]/[(I+)+(I-)]
 (Parsons, Flack and Wagner, Acta Cryst. B69 (2013) 249-259).
;
_refine_ls_abs_structure_Flack 0.14(5)
_refine_ls_extinction_coef 0.0051(12)
_refine_ls_extinction_expression Fc^*^=kFc[1+0.001xFc^2^\l^3^/sin(2\q)]^-1/4^
_refine_ls_extinction_method 'SHELXL-2018/3 (Sheldrick 2018)'
_refine_ls_goodness_of_fit_ref 1.305
_refine_ls_hydrogen_treatment constr
_refine_ls_matrix_type full
_refine_ls_number_parameters 271
_refine_ls_number_reflns 2936
_refine_ls_number_restraints 222
_refine_ls_restrained_S_all 1.256
_refine_ls_R_factor_all 0.1935
_refine_ls_R_factor_gt 0.1423
_refine_ls_shift/su_max 0.888
_refine_ls_shift/su_mean 0.017
_refine_ls_structure_factor_coef Fsqd
_refine_ls_weighting_details 'w=1/[\s^2^(Fo^2^)+(0.2000P)^2^] where P=(Fo^2^+2Fc^2^)/3'
_refine_ls_weighting_scheme calc
_refine_ls_wR_factor_gt 0.3421
_refine_ls_wR_factor_ref 0.3828
_reflns_Friedel_coverage 0.670
_reflns_Friedel_fraction_full 0.978
_reflns_Friedel_fraction_max 0.978
_reflns_number_gt 1793
_reflns_number_total 2936
_reflns_threshold_expression 'I > 2\s(I)'
_cod_data_source_file d4gc01614a2.cif
_cod_data_source_block cu_ls1009_0m
_cod_depositor_comments 'Adding full bibliography for 7249254--7249255.cif.'
_cod_database_code 7249255
_shelx_shelxl_version_number 2018/3
_shelx_space_group_comment
;
The symmetry employed for this shelxl refinement is uniquely defined
by the following loop, which should always be used as a source of
symmetry information in preference to the above space-group names.
They are only intended as comments.
;
_shelx_estimated_absorpt_t_max 0.947
_shelx_estimated_absorpt_t_min 0.922
_olex2_refinement_description
;
1. Fixed Uiso
 At 1.2 times of:
  All C(H) groups, All C(H,H) groups, All N(H,H) groups
 At 1.5 times of:
  All C(H,H,H) groups
2. Uiso/Uaniso restraints and constraints
C10 \\sim N1 \\sim C2 \\sim C1 \\sim C7 \\sim C3 \\sim C8 \\sim C6 \\sim C4
\\sim C17 \\sim C16 \\sim C9 \\sim C5 \\sim C15 \\sim C14 \\sim C11 \\sim C13
\\sim C20 \\sim C12 \\sim C19 \\sim C21 \\sim C22 \\sim C18: within 2A with
sigma of 0.04 and sigma for terminal atoms of 0.08 within 2A
Uanis(C28) = Uanis(C27) = Uanis(C26) = Uanis(C25) = Uanis(C24) = Uanis(C29)
Uanis(C3) = Uanis(C4) = Uanis(C5) = Uanis(C6) = Uanis(C7) = Uanis(C2)
Uanis(C22) = Uanis(C20) = Uanis(C21) = Uanis(C19) = Uanis(C14) = Uanis(C1)
Uanis(C13) = Uanis(C14)
Uanis(C15) = Uanis(C14)
Uanis(C16) = Uanis(C15)
Uanis(C11) = Uanis(C13)
Uanis(C12) = Uanis(C11)
Uanis(C8) = Uanis(C16)
Uanis(C9) = Uanis(C8)
Uanis(C18) = Uanis(C12)
Uanis(C10) = Uanis(C11)
3. Rigid body (RIGU) restrains
 C28, C27, C26, C24, C29, C25
 with sigma for 1-2 distances of 0.004 and sigma for 1-3 distances of 0.004
 C2, C7, C6, C5, C4, C3
 with sigma for 1-2 distances of 0.004 and sigma for 1-3 distances of 0.004
4.a Ternary CH refined with riding coordinates:
 C13(H13), C14(H14), C35(H35), C36(H36)
4.b Secondary CH2 refined with riding coordinates:
 N1(H1A,H1B), N2(H2A,H2B), C38(H38A,H38B), C16(H16A,H16B), C1(H1C,H1D),
 C23(H23A,H23B), C31(H31A,H31B), C37(H37A,H37B), C9(H9A,H9B), C10(H10A,H10B),
 C15(H15A,H15B), C32(H32A,H32B), C19(H19A,H19B), C41(H41A,H41B), C11(H11A,H11B),
  C33(H33A,H33B)
4.c Aromatic/amide H refined with riding coordinates:
 C28(H28), C25(H25), C29(H29), C4(H4), C7(H7), C5(H5), C26(H26), C3(H3),
 C6(H6), C27(H27)
4.d X=CH2 refined with riding coordinates:
 C40(H40A,H40B), C18(H18A,H18B)
4.e Idealised Me refined as rotating group:
 C39(H39A,H39B,H39C), C17(H17A,H17B,H17C), C21(H21A,H21B,H21C), C22(H22A,H22B,
 H22C), C43(H43A,H43B,H43C), C44(H44A,H44B,H44C)
;
_olex2_submission_special_instructions 'No special instructions were received'

loop_
_space_group_symop_operation_xyz
'x, y, z'
'-x+1/2, -y, z+1/2'
'-x, y+1/2, -z+1/2'
'x+1/2, -y+1/2, -z'

loop_
_atom_site_label
_atom_site_type_symbol
_atom_site_fract_x
_atom_site_fract_y
_atom_site_fract_z
_atom_site_U_iso_or_equiv
_atom_site_adp_type
_atom_site_occupancy
_atom_site_site_symmetry_order
_atom_site_calc_flag
_atom_site_refinement_flags_posn
_atom_site_refinement_flags_adp
_atom_site_refinement_flags_occupancy
_atom_site_disorder_assembly
_atom_site_disorder_group
Cl2 Cl 0.5258(10) 0.2833(3) 0.2826(2) 0.065(3) Uani 1 1 d . . . . .
Cl1 Cl 0.4752(11) 0.7232(4) 0.7139(2) 0.066(3) Uani 1 1 d . . . . .
N1 N 0.051(4) 0.7524(9) 0.7022(6) 0.060(7) Uani 1 1 d . U . . .
H1A H 0.005445 0.733498 0.722584 0.072 Uiso 1 1 calc R U . . .
H1B H 0.172813 0.740262 0.700237 0.072 Uiso 1 1 calc R U . . .
N2 N -0.044(3) 0.2482(9) 0.2942(5) 0.051(7) Uiso 1 1 d . . . . .
H2A H -0.164528 0.262997 0.296055 0.061 Uiso 1 1 calc R U . . .
H2B H -0.000260 0.261656 0.272677 0.061 Uiso 1 1 calc R U . . .
C39 C 0.065(4) 0.3968(13) 0.2915(7) 0.065(9) Uiso 1 1 d . . . . .
H39A H 0.045391 0.446749 0.294348 0.098 Uiso 1 1 calc R U . . .
H39B H -0.030168 0.378080 0.275427 0.098 Uiso 1 1 calc R U . . .
H39C H 0.189444 0.388414 0.281643 0.098 Uiso 1 1 calc R U . . .
C38 C 0.220(4) 0.3818(15) 0.3533(9) 0.068(10) Uani 1 1 d . . . . .
H38A H 0.216308 0.355233 0.375783 0.081 Uiso 1 1 calc R U . . .
H38B H 0.338281 0.370433 0.340971 0.081 Uiso 1 1 calc R U . . .
C8 C -0.028(6) 0.6439(19) 0.6665(11) 0.109(4) Uani 1 1 d . U . . .
C17 C -0.050(4) 0.6059(13) 0.7023(7) 0.070(10) Uani 1 1 d . U . . .
H17A H -0.075185 0.556740 0.697917 0.105 Uiso 1 1 calc R U . . .
H17B H -0.154256 0.626183 0.715533 0.105 Uiso 1 1 calc R U . . .
H17C H 0.065472 0.610514 0.716102 0.105 Uiso 1 1 calc R U . . .
C16 C 0.168(6) 0.6283(19) 0.6525(10) 0.109(4) Uani 1 1 d . U . . .
H16A H 0.258048 0.634482 0.672211 0.131 Uiso 1 1 calc R U . . .
H16B H 0.172498 0.578974 0.645396 0.131 Uiso 1 1 calc R U . . .
C2 C 0.036(6) 0.8304(16) 0.7045(9) 0.082(5) Uani 1 1 d . U . . .
C24 C -0.040(5) 0.1702(15) 0.2964(9) 0.079(5) Uani 1 1 d . . . . .
C1 C -0.059(6) 0.7233(17) 0.6704(10) 0.109(4) Uani 1 1 d . U . . .
H1C H -0.017702 0.746912 0.648463 0.131 Uiso 1 1 calc R U . . .
H1D H -0.193824 0.732637 0.673704 0.131 Uiso 1 1 calc R U . . .
C23 C 0.074(4) 0.2830(11) 0.3237(6) 0.038(7) Uiso 1 1 d . . . . .
H23A H 0.046204 0.259485 0.346418 0.046 Uiso 1 1 calc R U . . .
H23B H 0.207865 0.274587 0.318315 0.046 Uiso 1 1 calc R U . . .
C30 C 0.048(4) 0.3600(12) 0.3291(6) 0.039(7) Uiso 1 1 d . . . . .
C28 C 0.113(4) 0.0592(14) 0.2846(9) 0.079(5) Uani 1 1 d . . . . .
H28 H 0.215609 0.033532 0.275459 0.095 Uiso 1 1 calc R U . . .
C31 C -0.164(4) 0.3779(15) 0.3465(8) 0.058(9) Uani 1 1 d . . . . .
H31A H -0.168485 0.428166 0.351501 0.070 Uiso 1 1 calc R U . . .
H31B H -0.258971 0.368088 0.328144 0.070 Uiso 1 1 calc R U . . .
C37 C 0.215(4) 0.4621(16) 0.3619(8) 0.079(11) Uani 1 1 d . . . . .
H37A H 0.338966 0.482684 0.356869 0.094 Uiso 1 1 calc R U . . .
H37B H 0.121768 0.485054 0.346441 0.094 Uiso 1 1 calc R U . . .
C25 C -0.197(5) 0.1346(15) 0.3120(9) 0.079(5) Uani 1 1 d . . . . .
H25 H -0.300050 0.159931 0.321035 0.095 Uiso 1 1 calc R U . . .
C29 C 0.107(5) 0.1343(14) 0.2821(9) 0.079(5) Uani 1 1 d . . . . .
H29 H 0.205457 0.158517 0.270632 0.095 Uiso 1 1 calc R U . . .
C4 C -0.127(5) 0.9331(15) 0.7208(9) 0.082(5) Uani 1 1 d . U . . .
H4 H -0.232004 0.954889 0.731469 0.098 Uiso 1 1 calc R U . . .
C7 C 0.188(6) 0.8689(15) 0.6894(9) 0.082(5) Uani 1 1 d . U . . .
H7 H 0.293742 0.847653 0.678611 0.098 Uiso 1 1 calc R U . . .
C5 C 0.017(5) 0.9737(15) 0.7083(8) 0.082(5) Uani 1 1 d . U . . .
H5 H 0.014274 1.022565 0.710705 0.098 Uiso 1 1 calc R U . . .
C9 C -0.185(6) 0.6227(19) 0.6402(11) 0.109(4) Uani 1 1 d . U . . .
H9A H -0.175200 0.653624 0.619295 0.131 Uiso 1 1 calc R U . . .
H9B H -0.305858 0.633001 0.651791 0.131 Uiso 1 1 calc R U . . .
C26 C -0.195(5) 0.0610(15) 0.3137(9) 0.079(5) Uani 1 1 d . . . . .
H26 H -0.297385 0.035829 0.323287 0.095 Uiso 1 1 calc R U . . .
C3 C -0.125(5) 0.8612(15) 0.7181(9) 0.082(5) Uani 1 1 d . U . . .
H3 H -0.228928 0.834168 0.725368 0.098 Uiso 1 1 calc R U . . .
C6 C 0.167(5) 0.9410(15) 0.6923(8) 0.082(5) Uani 1 1 d . U . . .
H6 H 0.262100 0.969326 0.682407 0.098 Uiso 1 1 calc R U . . .
C40 C -0.215(9) 0.406(3) 0.465(2) 0.24(3) Uiso 1 1 d . . . . .
H40A H -0.172941 0.435666 0.483361 0.284 Uiso 1 1 calc R U . . .
H40B H -0.285265 0.365583 0.470780 0.284 Uiso 1 1 calc R U . . .
C13 C 0.128(6) 0.6036(19) 0.5621(10) 0.109(4) Uani 1 1 d . U . . .
H13 H 0.241503 0.574654 0.566577 0.131 Uiso 1 1 calc R U . . .
C14 C 0.142(6) 0.6728(18) 0.5854(10) 0.109(4) Uani 1 1 d . U . . .
H14 H 0.015082 0.694494 0.587341 0.131 Uiso 1 1 calc R U . . .
C10 C -0.196(5) 0.5438(17) 0.6254(10) 0.109(4) Uani 1 1 d . U . . .
H10A H -0.183913 0.513087 0.646367 0.131 Uiso 1 1 calc R U . A 2
H10B H -0.323708 0.537207 0.616068 0.131 Uiso 1 1 calc R U . A 2
C15 C 0.233(5) 0.6709(18) 0.6218(10) 0.109(4) Uani 1 1 d . U . . .
H15A H 0.365118 0.657738 0.617742 0.131 Uiso 1 1 calc R U . . .
H15B H 0.234941 0.719376 0.630344 0.131 Uiso 1 1 calc R U . . .
C34 C -0.178(9) 0.420(3) 0.4317(12) 0.16(2) Uani 1 1 d . . . . .
C35 C -0.066(7) 0.484(2) 0.4162(12) 0.136(16) Uani 1 1 d . . . . .
H35 H -0.140783 0.504942 0.396679 0.163 Uiso 1 1 calc R U . . .
C32 C -0.220(6) 0.3396(16) 0.3803(10) 0.099(13) Uani 1 1 d . . . . .
H32A H -0.298854 0.299669 0.373444 0.119 Uiso 1 1 calc R U . . .
H32B H -0.105136 0.320882 0.391415 0.119 Uiso 1 1 calc R U . . .
C20 C 0.259(5) 0.7083(19) 0.5514(10) 0.109(4) Uani 1 1 d . U . . .
C21 C 0.492(5) 0.7080(16) 0.5558(9) 0.109(4) Uani 1 1 d . U . . .
H21A H 0.548838 0.730123 0.535089 0.163 Uiso 1 1 calc R U . . .
H21B H 0.536097 0.660148 0.557676 0.163 Uiso 1 1 calc R U . . .
H21C H 0.526398 0.733499 0.577307 0.163 Uiso 1 1 calc R U . . .
C22 C 0.195(5) 0.7887(16) 0.5459(9) 0.109(4) Uani 1 1 d . U . B 1
H22A H 0.244429 0.816807 0.565463 0.163 Uiso 1 1 calc R U . B 1
H22B H 0.058268 0.791637 0.545742 0.163 Uiso 1 1 calc R U . B 1
H22C H 0.244427 0.806027 0.523356 0.163 Uiso 1 1 calc R U . B 1
C12 C -0.040(6) 0.5599(19) 0.5658(10) 0.109(4) Uani 1 1 d . U . . .
C19 C 0.166(6) 0.6517(16) 0.5291(10) 0.109(4) Uani 1 1 d . U . . .
H19A H 0.251753 0.630576 0.511604 0.131 Uiso 1 1 calc R U . . .
H19B H 0.049497 0.667359 0.517354 0.131 Uiso 1 1 calc R U . . .
C42 C 0.194(8) 0.559(4) 0.4099(17) 0.17(3) Uani 1 1 d . . . . .
C27 C -0.034(5) 0.0270(15) 0.3006(8) 0.079(5) Uani 1 1 d . . . . .
H27 H -0.028606 -0.021879 0.303157 0.095 Uiso 1 1 calc R U . . .
C41 C 0.030(7) 0.544(2) 0.4386(13) 0.158(19) Uani 1 1 d . . . . .
H41A H 0.079665 0.527135 0.461638 0.189 Uiso 1 1 calc R U . . .
H41B H -0.053059 0.583811 0.442178 0.189 Uiso 1 1 calc R U . . .
C36 C 0.163(4) 0.4750(18) 0.4020(11) 0.104(14) Uani 1 1 d . . . . .
H36 H 0.237987 0.445384 0.418424 0.125 Uiso 1 1 calc R U . . .
C43 C 0.194(12) 0.612(2) 0.384(2) 0.27(5) Uani 1 1 d . . . . .
H43A H 0.201047 0.656761 0.395946 0.402 Uiso 1 1 calc R U . . .
H43B H 0.078947 0.609113 0.370068 0.402 Uiso 1 1 calc R U . . .
H43C H 0.302417 0.605984 0.368460 0.402 Uiso 1 1 calc R U . . .
C11 C -0.056(5) 0.5144(18) 0.5961(9) 0.109(4) Uani 1 1 d . U . C 2
H11A H 0.069080 0.507907 0.606857 0.131 Uiso 1 1 calc R U . C 2
H11B H -0.101175 0.468584 0.588049 0.131 Uiso 1 1 calc R U . C 2
C18 C -0.183(5) 0.5598(18) 0.5410(10) 0.109(4) Uani 1 1 d . U . . .
H18A H -0.288155 0.530415 0.544136 0.131 Uiso 1 1 calc R U . . .
H18B H -0.176179 0.589169 0.520793 0.131 Uiso 1 1 calc R U . . .
C33 C -0.317(11) 0.378(4) 0.4058(16) 0.31(5) Uani 1 1 d . . . . .
H33A H -0.395059 0.346745 0.420247 0.369 Uiso 1 1 calc R U . . .
H33B H -0.400872 0.411421 0.393724 0.369 Uiso 1 1 calc R U . . .
C44 C 0.358(11) 0.563(4) 0.4336(16) 0.26(4) Uani 1 1 d . . . . .
H44A H 0.468496 0.576313 0.419745 0.396 Uiso 1 1 calc R U . . .
H44B H 0.379428 0.518613 0.445091 0.396 Uiso 1 1 calc R U . . .
H44C H 0.334837 0.598705 0.451813 0.396 Uiso 1 1 calc R U . . .

loop_
_atom_site_aniso_label
_atom_site_aniso_U_11
_atom_site_aniso_U_22
_atom_site_aniso_U_33
_atom_site_aniso_U_23
_atom_site_aniso_U_13
_atom_site_aniso_U_12
Cl2 0.047(5) 0.067(5) 0.081(5) -0.009(4) -0.004(5) 0.001(5)
Cl1 0.047(5) 0.069(5) 0.081(5) -0.003(4) 0.000(5) 0.010(5)
N1 0.070(17) 0.033(12) 0.076(16) 0.021(10) 0.023(12) 0.018(11)
C38 0.06(2) 0.05(2) 0.09(3) -0.037(17) -0.002(18) -0.001(16)
C8 0.099(7) 0.112(7) 0.116(8) -0.006(6) 0.002(6) 0.010(7)
C17 0.07(2) 0.056(18) 0.09(2) -0.001(16) 0.031(17) 0.019(16)
C16 0.099(7) 0.112(7) 0.116(8) -0.006(6) 0.002(6) 0.010(7)
C2 0.098(12) 0.049(9) 0.099(10) 0.016(8) -0.007(9) -0.008(9)
C24 0.066(12) 0.056(9) 0.116(13) 0.021(9) 0.018(9) 0.001(9)
C1 0.099(7) 0.112(7) 0.116(8) -0.006(6) 0.002(6) 0.010(7)
C28 0.066(12) 0.056(9) 0.116(13) 0.021(9) 0.018(9) 0.001(9)
C31 0.036(19) 0.07(2) 0.07(2) -0.027(18) -0.008(17) 0.017(16)
C37 0.06(2) 0.11(3) 0.07(2) -0.03(2) 0.023(19) -0.05(2)
C25 0.066(12) 0.056(9) 0.116(13) 0.021(9) 0.018(9) 0.001(9)
C29 0.066(12) 0.056(9) 0.116(13) 0.021(9) 0.018(9) 0.001(9)
C4 0.098(12) 0.049(9) 0.099(10) 0.016(8) -0.007(9) -0.008(9)
C7 0.098(12) 0.049(9) 0.099(10) 0.016(8) -0.007(9) -0.008(9)
C5 0.098(12) 0.049(9) 0.099(10) 0.016(8) -0.007(9) -0.008(9)
C9 0.099(7) 0.112(7) 0.116(8) -0.006(6) 0.002(6) 0.010(7)
C26 0.066(12) 0.056(9) 0.116(13) 0.021(9) 0.018(9) 0.001(9)
C3 0.098(12) 0.049(9) 0.099(10) 0.016(8) -0.007(9) -0.008(9)
C6 0.098(12) 0.049(9) 0.099(10) 0.016(8) -0.007(9) -0.008(9)
C13 0.099(7) 0.112(7) 0.116(8) -0.006(6) 0.002(6) 0.010(7)
C14 0.099(7) 0.112(7) 0.116(8) -0.006(6) 0.002(6) 0.010(7)
C10 0.099(7) 0.112(7) 0.116(8) -0.006(6) 0.002(6) 0.010(7)
C15 0.099(7) 0.112(7) 0.116(8) -0.006(6) 0.002(6) 0.010(7)
C34 0.28(7) 0.12(4) 0.08(3) 0.01(3) 0.08(4) 0.05(4)
C35 0.16(5) 0.12(4) 0.13(4) -0.03(3) -0.03(3) 0.06(3)
C32 0.15(4) 0.08(2) 0.07(3) 0.00(2) 0.06(3) -0.01(2)
C20 0.099(7) 0.112(7) 0.116(8) -0.006(6) 0.002(6) 0.010(7)
C21 0.099(7) 0.112(7) 0.116(8) -0.006(6) 0.002(6) 0.010(7)
C22 0.099(7) 0.112(7) 0.116(8) -0.006(6) 0.002(6) 0.010(7)
C12 0.099(7) 0.112(7) 0.116(8) -0.006(6) 0.002(6) 0.010(7)
C19 0.099(7) 0.112(7) 0.116(8) -0.006(6) 0.002(6) 0.010(7)
C42 0.10(4) 0.24(8) 0.18(6) -0.12(5) 0.01(4) -0.09(4)
C27 0.066(12) 0.056(9) 0.116(13) 0.021(9) 0.018(9) 0.001(9)
C41 0.14(4) 0.11(3) 0.22(5) -0.10(4) 0.02(4) 0.04(3)
C36 0.02(2) 0.12(3) 0.18(5) -0.08(3) 0.02(2) -0.04(2)
C43 0.43(13) 0.07(3) 0.31(10) -0.09(4) 0.15(10) -0.02(5)
C11 0.099(7) 0.112(7) 0.116(8) -0.006(6) 0.002(6) 0.010(7)
C18 0.099(7) 0.112(7) 0.116(8) -0.006(6) 0.002(6) 0.010(7)
C33 0.46(12) 0.33(8) 0.13(5) -0.11(6) 0.19(7) -0.27(9)
C44 0.28(9) 0.32(8) 0.19(6) -0.11(6) 0.05(6) -0.15(7)

loop_
_atom_type_symbol
_atom_type_description
_atom_type_scat_dispersion_real
_atom_type_scat_dispersion_imag
_atom_type_scat_source
C C 0.0181 0.0091 'International Tables Vol C Tables 4.2.6.8 and 6.1.1.4'
H H 0.0000 0.0000 'International Tables Vol C Tables 4.2.6.8 and 6.1.1.4'
Cl Cl 0.3639 0.7018 'International Tables Vol C Tables 4.2.6.8 and 6.1.1.4'
N N 0.0311 0.0180 'International Tables Vol C Tables 4.2.6.8 and 6.1.1.4'

loop_
_geom_angle_atom_site_label_1
_geom_angle_atom_site_label_2
_geom_angle_atom_site_label_3
_geom_angle
_geom_angle_site_symmetry_1
_geom_angle_site_symmetry_3
_geom_angle_publ_flag
H1A N1 H1B 107.9 . . ?
C2 N1 H1A 109.2 . . ?
C2 N1 H1B 109.3 . . ?
C2 N1 C1 112(2) . . ?
C1 N1 H1A 109.2 . . ?
C1 N1 H1B 109.2 . . ?
H2A N2 H2B 107.8 . . ?
C24 N2 H2A 109.1 . . ?
C24 N2 H2B 109.1 . . ?
C24 N2 C23 113(2) . . ?
C23 N2 H2A 109.1 . . ?
C23 N2 H2B 109.1 . . ?
H39A C39 H39B 109.5 . . ?
H39A C39 H39C 109.5 . . ?
H39B C39 H39C 109.5 . . ?
C30 C39 H39A 109.5 . . ?
C30 C39 H39B 109.4 . . ?
C30 C39 H39C 109.5 . . ?
H38A C38 H38B 108.0 . . ?
C30 C38 H38A 109.4 . . ?
C30 C38 H38B 109.5 . . ?
C37 C38 H38A 109.4 . . ?
C37 C38 H38B 109.4 . . ?
C37 C38 C30 111(2) . . ?
C17 C8 C1 112(3) . . ?
C17 C8 C9 111(3) . . ?
C16 C8 C17 108(3) . . ?
C16 C8 C1 111(4) . . ?
C16 C8 C9 113(3) . . ?
C1 C8 C9 103(3) . . ?
C8 C17 H17A 109.4 . . ?
C8 C17 H17B 109.4 . . ?
C8 C17 H17C 109.5 . . ?
H17A C17 H17B 109.5 . . ?
H17A C17 H17C 109.5 . . ?
H17B C17 H17C 109.5 . . ?
C8 C16 H16A 108.2 . . ?
C8 C16 H16B 108.1 . . ?
H16A C16 H16B 107.4 . . ?
C15 C16 C8 116(3) . . ?
C15 C16 H16A 108.2 . . ?
C15 C16 H16B 108.2 . . ?
C7 C2 N1 116(3) . . ?
C3 C2 N1 120(3) . . ?
C3 C2 C7 123(3) . . ?
C25 C24 N2 119(3) . . ?
C29 C24 N2 120(3) . . ?
C29 C24 C25 121(3) . . ?
N1 C1 C8 111(3) . . ?
N1 C1 H1C 109.4 . . ?
N1 C1 H1D 109.4 . . ?
C8 C1 H1C 109.4 . . ?
C8 C1 H1D 109.3 . . ?
H1C C1 H1D 108.0 . . ?
N2 C23 H23A 108.0 . . ?
N2 C23 H23B 108.0 . . ?
H23A C23 H23B 107.3 . . ?
C30 C23 N2 117(2) . . ?
C30 C23 H23A 108.0 . . ?
C30 C23 H23B 108.1 . . ?
C39 C30 C38 110(2) . . ?
C39 C30 C31 109(2) . . ?
C38 C30 C31 114.7(19) . . ?
C23 C30 C39 108.1(19) . . ?
C23 C30 C38 104(2) . . ?
C23 C30 C31 111(2) . . ?
C29 C28 H28 121.3 . . ?
C27 C28 H28 121.3 . . ?
C27 C28 C29 117(3) . . ?
C30 C31 H31A 107.9 . . ?
C30 C31 H31B 107.9 . . ?
H31A C31 H31B 107.2 . . ?
C32 C31 C30 118(3) . . ?
C32 C31 H31A 107.9 . . ?
C32 C31 H31B 107.9 . . ?
C38 C37 H37A 109.5 . . ?
C38 C37 H37B 109.5 . . ?
H37A C37 H37B 108.1 . . ?
C36 C37 C38 111(3) . . ?
C36 C37 H37A 109.5 . . ?
C36 C37 H37B 109.5 . . ?
C24 C25 H25 120.3 . . ?
C26 C25 C24 119(3) . . ?
C26 C25 H25 120.4 . . ?
C24 C29 C28 120(3) . . ?
C24 C29 H29 120.0 . . ?
C28 C29 H29 119.9 . . ?
C5 C4 H4 118.9 . . ?
C5 C4 C3 122(4) . . ?
C3 C4 H4 118.9 . . ?
C2 C7 H7 123.2 . . ?
C6 C7 C2 114(4) . . ?
C6 C7 H7 123.2 . . ?
C4 C5 H5 121.0 . . ?
C6 C5 C4 118(3) . . ?
C6 C5 H5 121.0 . . ?
C8 C9 H9A 107.4 . . ?
C8 C9 H9B 107.3 . . ?
C8 C9 C10 120(3) . . ?
H9A C9 H9B 106.9 . . ?
C10 C9 H9A 107.4 . . ?
C10 C9 H9B 107.3 . . ?
C25 C26 H26 121.5 . . ?
C27 C26 C25 117(3) . . ?
C27 C26 H26 121.4 . . ?
C2 C3 H3 121.2 . . ?
C4 C3 C2 118(4) . . ?
C4 C3 H3 121.2 . . ?
C7 C6 H6 117.5 . . ?
C5 C6 C7 125(4) . . ?
C5 C6 H6 117.6 . . ?
H40A C40 H40B 120.0 . . ?
C34 C40 H40A 120.2 . . ?
C34 C40 H40B 119.8 . . ?
C14 C13 H13 108.9 . . ?
C12 C13 H13 108.9 . . ?
C12 C13 C14 118(3) . . ?
C12 C13 C19 124(3) . . ?
C19 C13 H13 108.9 . . ?
C19 C13 C14 86(3) . . ?
C13 C14 H14 109.5 . . ?
C13 C14 C20 87(3) . . ?
C15 C14 C13 120(3) . . ?
C15 C14 H14 109.5 . . ?
C15 C14 C20 119(3) . . ?
C20 C14 H14 109.5 . . ?
C9 C10 H10A 106.6 . . ?
C9 C10 H10B 106.6 . . ?
H10A C10 H10B 106.6 . . ?
C11 C10 C9 123(3) . . ?
C11 C10 H10A 106.6 . . ?
C11 C10 H10B 106.6 . . ?
C16 C15 C14 125(4) . . ?
C16 C15 H15A 106.0 . . ?
C16 C15 H15B 106.0 . . ?
C14 C15 H15A 106.0 . . ?
C14 C15 H15B 106.0 . . ?
H15A C15 H15B 106.3 . . ?
C40 C34 C35 129(6) . . ?
C40 C34 C33 110(6) . . ?
C35 C34 C33 119(4) . . ?
C34 C35 H35 108.7 . . ?
C34 C35 C41 126(5) . . ?
C34 C35 C36 122(3) . . ?
C41 C35 H35 108.6 . . ?
C41 C35 C36 80(3) . . ?
C36 C35 H35 108.7 . . ?
C31 C32 H32A 108.2 . . ?
C31 C32 H32B 108.2 . . ?
H32A C32 H32B 107.3 . . ?
C33 C32 C31 116(4) . . ?
C33 C32 H32A 108.2 . . ?
C33 C32 H32B 108.2 . . ?
C14 C20 C21 115(3) . . ?
C22 C20 C14 110(3) . . ?
C22 C20 C21 107(3) . . ?
C19 C20 C14 85(3) . . ?
C19 C20 C21 119(3) . . ?
C19 C20 C22 120(3) . . ?
C20 C21 H21A 109.5 . . ?
C20 C21 H21B 109.5 . . ?
C20 C21 H21C 109.5 . . ?
H21A C21 H21B 109.5 . . ?
H21A C21 H21C 109.5 . . ?
H21B C21 H21C 109.5 . . ?
C20 C22 H22A 109.5 . . ?
C20 C22 H22B 109.5 . . ?
C20 C22 H22C 109.5 . . ?
H22A C22 H22B 109.5 . . ?
H22A C22 H22C 109.5 . . ?
H22B C22 H22C 109.5 . . ?
C11 C12 C13 119(4) . . ?
C18 C12 C13 123(4) . . ?
C18 C12 C11 118(4) . . ?
C13 C19 H19A 113.0 . . ?
C13 C19 H19B 113.0 . . ?
C20 C19 C13 94(3) . . ?
C20 C19 H19A 112.9 . . ?
C20 C19 H19B 113.0 . . ?
H19A C19 H19B 110.4 . . ?
C41 C42 C36 81(3) . . ?
C43 C42 C41 126(7) . . ?
C43 C42 C36 126(5) . . ?
C43 C42 C44 112(5) . . ?
C44 C42 C41 100(5) . . ?
C44 C42 C36 106(6) . . ?
C28 C27 C26 125(3) . . ?
C28 C27 H27 117.6 . . ?
C26 C27 H27 117.6 . . ?
C35 C41 C42 95(4) . . ?
C35 C41 H41A 112.7 . . ?
C35 C41 H41B 112.8 . . ?
C42 C41 H41A 112.6 . . ?
C42 C41 H41B 112.8 . . ?
H41A C41 H41B 110.2 . . ?
C37 C36 C35 122(3) . . ?
C37 C36 C42 107(3) . . ?
C37 C36 H36 112.0 . . ?
C35 C36 H36 111.9 . . ?
C42 C36 C35 89(3) . . ?
C42 C36 H36 111.9 . . ?
C42 C43 H43A 111.3 . . ?
C42 C43 H43B 111.7 . . ?
C42 C43 H43C 111.2 . . ?
H43A C43 H43B 107.5 . . ?
H43A C43 H43C 107.5 . . ?
H43B C43 H43C 107.4 . . ?
C10 C11 H11A 109.1 . . ?
C10 C11 H11B 109.1 . . ?
C12 C11 C10 112(3) . . ?
C12 C11 H11A 109.1 . . ?
C12 C11 H11B 109.1 . . ?
H11A C11 H11B 107.9 . . ?
C12 C18 H18A 120.0 . . ?
C12 C18 H18B 120.0 . . ?
H18A C18 H18B 120.0 . . ?
C34 C33 H33A 109.1 . . ?
C34 C33 H33B 109.2 . . ?
C32 C33 C34 112(6) . . ?
C32 C33 H33A 109.2 . . ?
C32 C33 H33B 109.1 . . ?
H33A C33 H33B 107.9 . . ?
C42 C44 H44A 109.6 . . ?
C42 C44 H44B 109.4 . . ?
C42 C44 H44C 109.5 . . ?
H44A C44 H44B 109.4 . . ?
H44A C44 H44C 109.4 . . ?
H44B C44 H44C 109.4 . . ?

loop_
_geom_bond_atom_site_label_1
_geom_bond_atom_site_label_2
_geom_bond_distance
_geom_bond_site_symmetry_2
_geom_bond_publ_flag
N1 H1A 0.8900 . ?
N1 H1B 0.8900 . ?
N1 C2 1.48(3) . ?
N1 C1 1.51(4) . ?
N2 H2A 0.8900 . ?
N2 H2B 0.8900 . ?
N2 C24 1.48(3) . ?
N2 C23 1.52(3) . ?
C39 H39A 0.9600 . ?
C39 H39B 0.9600 . ?
C39 H39C 0.9600 . ?
C39 C30 1.56(3) . ?
C38 H38A 0.9700 . ?
C38 H38B 0.9700 . ?
C38 C30 1.56(4) . ?
C38 C37 1.55(3) . ?
C8 C17 1.51(4) . ?
C8 C16 1.49(5) . ?
C8 C1 1.53(4) . ?
C8 C9 1.52(5) . ?
C17 H17A 0.9600 . ?
C17 H17B 0.9600 . ?
C17 H17C 0.9600 . ?
C16 H16A 0.9700 . ?
C16 H16B 0.9700 . ?
C16 C15 1.46(5) . ?
C2 C7 1.41(5) . ?
C2 C3 1.36(5) . ?
C24 C25 1.41(4) . ?
C24 C29 1.34(4) . ?
C1 H1C 0.9700 . ?
C1 H1D 0.9700 . ?
C23 H23A 0.9700 . ?
C23 H23B 0.9700 . ?
C23 C30 1.48(3) . ?
C30 C31 1.65(4) . ?
C28 H28 0.9300 . ?
C28 C29 1.43(3) . ?
C28 C27 1.34(4) . ?
C31 H31A 0.9700 . ?
C31 H31B 0.9700 . ?
C31 C32 1.49(4) . ?
C37 H37A 0.9700 . ?
C37 H37B 0.9700 . ?
C37 C36 1.54(4) . ?
C25 H25 0.9300 . ?
C25 C26 1.40(3) . ?
C29 H29 0.9300 . ?
C4 H4 0.9300 . ?
C4 C5 1.35(4) . ?
C4 C3 1.36(3) . ?
C7 H7 0.9300 . ?
C7 C6 1.38(3) . ?
C5 H5 0.9300 . ?
C5 C6 1.35(4) . ?
C9 H9A 0.9700 . ?
C9 H9B 0.9700 . ?
C9 C10 1.59(4) . ?
C26 H26 0.9300 . ?
C26 C27 1.38(4) . ?
C3 H3 0.9300 . ?
C6 H6 0.9300 . ?
C40 H40A 0.9300 . ?
C40 H40B 0.9300 . ?
C40 C34 1.29(7) . ?
C13 H13 0.9800 . ?
C13 C14 1.57(4) . ?
C13 C12 1.44(5) . ?
C13 C19 1.54(5) . ?
C14 H14 0.9800 . ?
C14 C15 1.49(5) . ?
C14 C20 1.64(5) . ?
C10 H10A 0.9700 . ?
C10 H10B 0.9700 . ?
C10 C11 1.56(4) . ?
C15 H15A 0.9700 . ?
C15 H15B 0.9700 . ?
C34 C35 1.54(6) . ?
C34 C33 1.58(8) . ?
C35 H35 0.9800 . ?
C35 C41 1.56(5) . ?
C35 C36 1.69(5) . ?
C32 H32A 0.9700 . ?
C32 H32B 0.9700 . ?
C32 C33 1.37(6) . ?
C20 C21 1.64(4) . ?
C20 C22 1.60(4) . ?
C20 C19 1.50(4) . ?
C21 H21A 0.9600 . ?
C21 H21B 0.9600 . ?
C21 H21C 0.9600 . ?
C22 H22A 0.9600 . ?
C22 H22B 0.9600 . ?
C22 H22C 0.9600 . ?
C12 C11 1.42(4) . ?
C12 C18 1.36(4) . ?
C19 H19A 0.9700 . ?
C19 H19B 0.9700 . ?
C42 C41 1.58(6) . ?
C42 C36 1.62(7) . ?
C42 C43 1.39(8) . ?
C42 C44 1.45(8) . ?
C27 H27 0.9300 . ?
C41 H41A 0.9700 . ?
C41 H41B 0.9700 . ?
C36 H36 0.9800 . ?
C43 H43A 0.9774 . ?
C43 H43B 0.9780 . ?
C43 H43C 0.9772 . ?
C11 H11A 0.9700 . ?
C11 H11B 0.9700 . ?
C18 H18A 0.9300 . ?
C18 H18B 0.9300 . ?
C33 H33A 0.9700 . ?
C33 H33B 0.9700 . ?
C44 H44A 0.9604 . ?
C44 H44B 0.9604 . ?
C44 H44C 0.9604 . ?

loop_
_geom_torsion_atom_site_label_1
_geom_torsion_atom_site_label_2
_geom_torsion_atom_site_label_3
_geom_torsion_atom_site_label_4
_geom_torsion
_geom_torsion_site_symmetry_1
_geom_torsion_site_symmetry_2
_geom_torsion_site_symmetry_3
_geom_torsion_site_symmetry_4
_geom_torsion_publ_flag
N1 C2 C7 C6 180(3) . . . . ?
N1 C2 C3 C4 178(3) . . . . ?
N2 C24 C25 C26 179(3) . . . . ?
N2 C24 C29 C28 179(3) . . . . ?
N2 C23 C30 C39 -50(3) . . . . ?
N2 C23 C30 C38 -166(2) . . . . ?
N2 C23 C30 C31 70(3) . . . . ?
C39 C30 C31 C32 172(3) . . . . ?
C38 C30 C31 C32 -65(3) . . . . ?
C38 C37 C36 C35 -89(4) . . . . ?
C38 C37 C36 C42 171(3) . . . . ?
C8 C16 C15 C14 -62(5) . . . . ?
C8 C9 C10 C11 -75(5) . . . . ?
C17 C8 C16 C15 -168(3) . . . . ?
C17 C8 C1 N1 47(5) . . . . ?
C17 C8 C9 C10 -66(4) . . . . ?
C16 C8 C1 N1 -73(4) . . . . ?
C16 C8 C9 C10 55(5) . . . . ?
C2 N1 C1 C8 175(3) . . . . ?
C2 C7 C6 C5 1(5) . . . . ?
C24 N2 C23 C30 -167(2) . . . . ?
C24 C25 C26 C27 2(5) . . . . ?
C1 N1 C2 C7 -97(4) . . . . ?
C1 N1 C2 C3 78(4) . . . . ?
C1 C8 C16 C15 -46(5) . . . . ?
C1 C8 C9 C10 175(3) . . . . ?
C23 N2 C24 C25 101(3) . . . . ?
C23 N2 C24 C29 -82(4) . . . . ?
C23 C30 C31 C32 53(3) . . . . ?
C30 C38 C37 C36 109(3) . . . . ?
C30 C31 C32 C33 141(4) . . . . ?
C31 C32 C33 C34 -85(6) . . . . ?
C37 C38 C30 C39 65(3) . . . . ?
C37 C38 C30 C23 -180(2) . . . . ?
C37 C38 C30 C31 -58(3) . . . . ?
C25 C24 C29 C28 -4(6) . . . . ?
C25 C26 C27 C28 -4(5) . . . . ?
C29 C24 C25 C26 2(6) . . . . ?
C29 C28 C27 C26 2(5) . . . . ?
C4 C5 C6 C7 -4(5) . . . . ?
C7 C2 C3 C4 -7(6) . . . . ?
C5 C4 C3 C2 4(5) . . . . ?
C9 C8 C16 C15 69(5) . . . . ?
C9 C8 C1 N1 166(3) . . . . ?
C9 C10 C11 C12 -49(5) . . . . ?
C3 C2 C7 C6 5(5) . . . . ?
C3 C4 C5 C6 1(5) . . . . ?
C40 C34 C35 C41 1(9) . . . . ?
C40 C34 C35 C36 102(6) . . . . ?
C40 C34 C33 C32 -126(5) . . . . ?
C13 C14 C15 C16 -61(6) . . . . ?
C13 C14 C20 C21 -98(3) . . . . ?
C13 C14 C20 C22 141(3) . . . . ?
C13 C14 C20 C19 21(3) . . . . ?
C13 C12 C11 C10 103(4) . . . . ?
C14 C13 C12 C11 -78(4) . . . . ?
C14 C13 C12 C18 102(4) . . . . ?
C14 C13 C19 C20 23(3) . . . . ?
C14 C20 C19 C13 -22(3) . . . . ?
C15 C14 C20 C21 25(5) . . . . ?
C15 C14 C20 C22 -96(4) . . . . ?
C15 C14 C20 C19 144(3) . . . . ?
C34 C35 C41 C42 151(5) . . . . ?
C34 C35 C36 C37 96(5) . . . . ?
C34 C35 C36 C42 -155(5) . . . . ?
C35 C34 C33 C32 70(7) . . . . ?
C20 C14 C15 C16 -166(3) . . . . ?
C21 C20 C19 C13 94(4) . . . . ?
C22 C20 C19 C13 -132(3) . . . . ?
C12 C13 C14 C15 91(5) . . . . ?
C12 C13 C14 C20 -147(3) . . . . ?
C12 C13 C19 C20 144(4) . . . . ?
C19 C13 C14 C15 -143(4) . . . . ?
C19 C13 C14 C20 -20(3) . . . . ?
C19 C13 C12 C11 176(3) . . . . ?
C19 C13 C12 C18 -3(6) . . . . ?
C27 C28 C29 C24 2(5) . . . . ?
C41 C35 C36 C37 -138(4) . . . . ?
C41 C35 C36 C42 -28(4) . . . . ?
C41 C42 C36 C37 151(3) . . . . ?
C41 C42 C36 C35 28(3) . . . . ?
C36 C35 C41 C42 29(4) . . . . ?
C36 C42 C41 C35 -30(4) . . . . ?
C43 C42 C41 C35 98(6) . . . . ?
C43 C42 C36 C37 23(8) . . . . ?
C43 C42 C36 C35 -101(7) . . . . ?
C18 C12 C11 C10 -78(4) . . . . ?
C33 C34 C35 C41 161(5) . . . . ?
C33 C34 C35 C36 -97(6) . . . . ?
C44 C42 C41 C35 -135(5) . . . . ?
C44 C42 C36 C37 -110(5) . . . . ?
C44 C42 C36 C35 126(5) . . . . ?
